data_7057633
loop_
_publ_author_name
'Viqueira, Joaqu\'in'
'Dur\'an, Mar\'ia L.'
'Garc\'ia-V\'azquez, Jos\'e A.'
'Castro, Jes\'us'
'Platas-Iglesias, Carlos'
'Esteban-G\'omez, David'
'Alzuet-Pi\~na, Gloria'
'Moldes, Angeles'
'Nascimento, Otaciro R.'

_publ_section_title
;
 Modulating the DNA cleavage ability of copper(ii) Schiff bases through
 ternary complex formation
;
_journal_issue 18
_journal_name_full 'New Journal of Chemistry'
_journal_page_first 15170
_journal_paper_doi 10.1039/C8NJ03292K
_journal_volume 42
_journal_year 2018
_chemical_formula_sum 'C34 H28 Cu N4 O4 S'
_chemical_formula_weight 652.20
_space_group_crystal_system monoclinic
_space_group_IT_number 15
_space_group_name_Hall '-C 2yc'
_space_group_name_H-M_alt 'C 1 2/c 1'
_symmetry_space_group_name_Hall '-C 2yc'
_symmetry_space_group_name_H-M 'C 1 2/c 1'
_atom_sites_solution_hydrogens mixed
_audit_creation_method SHELXL-2014/6
_audit_update_record
;
2018-03-09 deposited with the CCDC.
2018-08-09 downloaded from the CCDC.
;
_cell_angle_alpha 90
_cell_angle_beta 117.6430(10)
_cell_angle_gamma 90
_cell_formula_units_Z 8
_cell_length_a 24.6147(17)
_cell_length_b 12.9395(8)
_cell_length_c 21.9303(15)
_cell_measurement_reflns_used 2956
_cell_measurement_temperature 293(2)
_cell_measurement_theta_max 21.632
_cell_measurement_theta_min 2.315
_cell_volume 6187.6(7)
_computing_cell_refinement 'Bruker SMART'
_computing_data_collection 'Bruker SMART'
_computing_data_reduction 'Bruker SHELXTL'
_computing_structure_refinement 'SHELXL-2014/6 (Sheldrick, 2014)'
_computing_structure_solution 'SHELXS-97 (Sheldrick, 1990)'
_diffrn_ambient_temperature 293(2)
_diffrn_measured_fraction_theta_full 0.965
_diffrn_measured_fraction_theta_max 0.933
_diffrn_measurement_device_type 'CCD area detector'
_diffrn_measurement_method 'phi and omega scans'
_diffrn_radiation_monochromator graphite
_diffrn_radiation_source 'sealed tube'
_diffrn_radiation_type MoK\a
_diffrn_radiation_wavelength 0.71073
_diffrn_reflns_av_R_equivalents 0.0656
_diffrn_reflns_av_unetI/netI 0.1219
_diffrn_reflns_Laue_measured_fraction_full 0.965
_diffrn_reflns_Laue_measured_fraction_max 0.933
_diffrn_reflns_limit_h_max 28
_diffrn_reflns_limit_h_min -32
_diffrn_reflns_limit_k_max 16
_diffrn_reflns_limit_k_min -12
_diffrn_reflns_limit_l_max 28
_diffrn_reflns_limit_l_min -28
_diffrn_reflns_number 17494
_diffrn_reflns_point_group_measured_fraction_full 0.965
_diffrn_reflns_point_group_measured_fraction_max 0.933
_diffrn_reflns_theta_full 25.242
_diffrn_reflns_theta_max 28.037
_diffrn_reflns_theta_min 1.830
_exptl_absorpt_coefficient_mu 0.818
_exptl_absorpt_correction_T_max 1.000000
_exptl_absorpt_correction_T_min 0.790573
_exptl_absorpt_correction_type multi-scan
_exptl_crystal_colour black
_exptl_crystal_density_diffrn 1.400
_exptl_crystal_description irregular
_exptl_crystal_F_000 2696
_exptl_crystal_size_max .30
_exptl_crystal_size_mid .22
_exptl_crystal_size_min .20
_refine_diff_density_max 0.314
_refine_diff_density_min -0.435
_refine_diff_density_rms 0.086
_refine_ls_extinction_method none
_refine_ls_goodness_of_fit_ref 0.819
_refine_ls_hydrogen_treatment constr
_refine_ls_matrix_type full
_refine_ls_number_parameters 399
_refine_ls_number_reflns 7004
_refine_ls_number_restraints 0
_refine_ls_restrained_S_all 0.819
_refine_ls_R_factor_all 0.1064
_refine_ls_R_factor_gt 0.0455
_refine_ls_shift/su_max 0.000
_refine_ls_shift/su_mean 0.000
_refine_ls_structure_factor_coef Fsqd
_refine_ls_weighting_details 'w=1/[\s^2^(Fo^2^)+(0.0431P)^2^] where P=(Fo^2^+2Fc^2^)/3'
_refine_ls_weighting_scheme calc
_refine_ls_wR_factor_gt 0.0935
_refine_ls_wR_factor_ref 0.1054
_reflns_Friedel_coverage 0.000
_reflns_number_gt 3610
_reflns_number_total 7004
_reflns_threshold_expression 'I > 2\s(I)'
_cod_data_source_file c8nj03292k2.cif
_cod_data_source_block 4_CuLphen
_cod_depositor_comments 'Adding full bibliography for 7057629--7057635.cif.'
_cod_database_code 7057633
_shelx_space_group_comment
;
The symmetry employed for this shelxl refinement is uniquely defined
by the following loop, which should always be used as a source of
symmetry information in preference to the above space-group names.
They are only intended as comments.
;
_platon_squeeze_void_probe_radius 1.20
_shelxl_version_number 2014/6

loop_
_space_group_symop_operation_xyz
'x, y, z'
'-x, y, -z+1/2'
'x+1/2, y+1/2, z'
'-x+1/2, y+1/2, -z+1/2'
'-x, -y, -z'
'x, -y, z-1/2'
'-x+1/2, -y+1/2, -z'
'x+1/2, -y+1/2, z-1/2'

loop_
_atom_site_label
_atom_site_type_symbol
_atom_site_fract_x
_atom_site_fract_y
_atom_site_fract_z
_atom_site_U_iso_or_equiv
_atom_site_adp_type
_atom_site_occupancy
_atom_site_site_symmetry_order
_atom_site_calc_flag
_atom_site_refinement_flags_posn
_atom_site_refinement_flags_adp
_atom_site_refinement_flags_occupancy
CG1 H 0.1391 0.6411 0.1432 0.000 Uiso 0 1 d . U P
CG2 H 0.2486 0.7140 0.0970 0.000 Uiso 0 1 d . U P
CG3 H 0.1738 0.7590 0.0040 0.000 Uiso 0 1 d . U P
CG4 H 0.2521 0.6490 0.0873 0.000 Uiso 0 1 d . U P
Cu Cu 0.24564(2) 0.94893(3) 0.14466(2) 0.03733(13) Uani 1 1 d . . .
S2 S 0.17596(4) 0.85198(6) 0.22595(4) 0.0392(2) Uani 1 1 d . . .
O1 O 0.23752(10) 0.83801(16) 0.28015(10) 0.0486(6) Uani 1 1 d . . .
O2 O 0.12939(10) 0.87590(16) 0.24636(11) 0.0528(6) Uani 1 1 d . . .
N11 N 0.17853(11) 0.93601(18) 0.17381(13) 0.0380(6) Uani 1 1 d . . .
N12 N 0.20389(12) 1.07980(18) 0.10781(12) 0.0386(7) Uani 1 1 d . . .
O3 O 0.31986(10) 0.99574(15) 0.14381(11) 0.0464(6) Uani 1 1 d . . .
O4 O 0.42748(12) 1.02144(18) 0.14905(14) 0.0671(7) Uani 1 1 d . . .
C01 C 0.38867(17) 1.1042(3) 0.12798(17) 0.0486(9) Uani 1 1 d . . .
C02 C 0.40289(19) 1.1985(3) 0.11025(19) 0.0644(11) Uani 1 1 d . . .
H02 H 0.4413 1.2085 0.1127 0.077 Uiso 1 1 calc R U .
C03 C 0.3606(2) 1.2798(3) 0.08865(19) 0.0662(12) Uani 1 1 d . . .
H03 H 0.3705 1.3430 0.0762 0.079 Uiso 1 1 calc R U .
C04 C 0.30504(19) 1.2656(3) 0.08598(17) 0.0557(10) Uani 1 1 d . . .
H04 H 0.2771 1.3199 0.0723 0.067 Uiso 1 1 calc R U .
C05 C 0.28880(16) 1.1692(2) 0.10368(16) 0.0411(8) Uani 1 1 d . . .
C06 C 0.33070(16) 1.0871(2) 0.12586(16) 0.0408(8) Uani 1 1 d . . .
C07 C 0.22910(17) 1.1614(2) 0.09720(15) 0.0452(9) Uani 1 1 d . . .
H07 H 0.2053 1.2210 0.0839 0.054 Uiso 1 1 calc R U .
C08 C 0.14276(15) 1.0799(2) 0.09753(16) 0.0403(8) Uani 1 1 d . . .
C09 C 0.09752(17) 1.1484(3) 0.05464(17) 0.0524(9) Uani 1 1 d . . .
H09 H 0.1072 1.1985 0.0308 0.063 Uiso 1 1 calc R U .
C10 C 0.03935(19) 1.1434(3) 0.0469(2) 0.0647(11) Uani 1 1 d . . .
H10 H 0.0099 1.1911 0.0195 0.078 Uiso 1 1 calc R U .
C11 C 0.02505(17) 1.0668(3) 0.0803(2) 0.0628(11) Uani 1 1 d . . .
H11 H -0.0148 1.0625 0.0746 0.075 Uiso 1 1 calc R U .
C12 C 0.06811(15) 0.9960(3) 0.12220(18) 0.0487(9) Uani 1 1 d . . .
H12 H 0.0568 0.9447 0.1438 0.058 Uiso 1 1 calc R U .
C13 C 0.12856(15) 1.0005(2) 0.13255(16) 0.0402(8) Uani 1 1 d . . .
C14 C 0.15445(14) 0.7333(2) 0.18001(16) 0.0378(8) Uani 1 1 d . . .
C15 C 0.19052(15) 0.6469(2) 0.20657(17) 0.0459(9) Uani 1 1 d . . .
H15 H 0.2252 0.6499 0.2492 0.055 Uiso 1 1 calc R U .
C16 C 0.17489(17) 0.5556(3) 0.16949(18) 0.0504(9) Uani 1 1 d . . .
H16 H 0.1993 0.4975 0.1878 0.060 Uiso 1 1 calc R U .
C17 C 0.12377(17) 0.5488(3) 0.10580(19) 0.0497(9) Uani 1 1 d . . .
C18 C 0.08779(17) 0.6355(3) 0.08043(18) 0.0556(10) Uani 1 1 d . . .
H18 H 0.0528 0.6326 0.0380 0.067 Uiso 1 1 calc R U .
C19 C 0.10304(16) 0.7263(3) 0.11705(18) 0.0512(9) Uani 1 1 d . . .
H19 H 0.0782 0.7841 0.0990 0.061 Uiso 1 1 calc R U .
C20 C 0.1085(2) 0.4500(3) 0.0640(2) 0.0794(13) Uani 1 1 d . . .
H20A H 0.1405 0.4002 0.0871 0.119 Uiso 1 1 calc R U .
H20B H 0.1051 0.4644 0.0193 0.119 Uiso 1 1 calc R U .
H20C H 0.0704 0.4228 0.0589 0.119 Uiso 1 1 calc R U .
C21 C 0.4858(2) 1.0323(4) 0.1521(2) 0.0865(14) Uani 1 1 d . . .
H21A H 0.5101 1.0820 0.1873 0.104 Uiso 1 1 calc R U .
H21B H 0.4814 1.0568 0.1083 0.104 Uiso 1 1 calc R U .
C22 C 0.5166(2) 0.9291(4) 0.1686(3) 0.122(2) Uani 1 1 d . . .
H22A H 0.5136 0.8993 0.2070 0.183 Uiso 1 1 calc R U .
H22B H 0.5591 0.9373 0.1801 0.183 Uiso 1 1 calc R U .
H22C H 0.4971 0.8844 0.1294 0.183 Uiso 1 1 calc R U .
N31 N 0.28916(12) 0.81423(18) 0.17831(13) 0.0379(6) Uani 1 1 d . . .
N32 N 0.19499(12) 0.84014(19) 0.05108(14) 0.0417(7) Uani 1 1 d . . .
C31 C 0.33657(15) 0.8022(3) 0.23949(18) 0.0473(9) Uani 1 1 d . . .
H31 H 0.3486 0.8583 0.2694 0.057 Uiso 1 1 calc R U .
C32 C 0.36969(16) 0.7111(3) 0.26205(19) 0.0557(10) Uani 1 1 d . . .
H32 H 0.4030 0.7065 0.3057 0.067 Uiso 1 1 calc R U .
C33 C 0.35181(17) 0.6278(3) 0.2180(2) 0.0546(10) Uani 1 1 d . . .
H33 H 0.3730 0.5656 0.2319 0.066 Uiso 1 1 calc R U .
C34 C 0.30260(16) 0.6364(2) 0.15344(18) 0.0440(8) Uani 1 1 d . . .
C35 C 0.27208(14) 0.7317(2) 0.13460(16) 0.0374(8) Uani 1 1 d . . .
C36 C 0.22134(15) 0.7454(2) 0.06731(17) 0.0395(8) Uani 1 1 d . . .
C37 C 0.20150(16) 0.6622(3) 0.02049(18) 0.0459(9) Uani 1 1 d . . .
C38 C 0.15212(18) 0.6800(3) -0.04440(19) 0.0583(10) Uani 1 1 d . . .
H38 H 0.1379 0.6273 -0.0770 0.070 Uiso 1 1 calc R U .
C39 C 0.12494(17) 0.7742(3) -0.05975(19) 0.0592(10) Uani 1 1 d . . .
H39 H 0.0914 0.7862 -0.1024 0.071 Uiso 1 1 calc R U .
C310 C 0.14795(16) 0.8525(3) -0.01089(18) 0.0508(9) Uani 1 1 d . . .
H310 H 0.1293 0.9171 -0.0224 0.061 Uiso 1 1 calc R U .
C311 C 0.28153(19) 0.5531(3) 0.1056(2) 0.0583(10) Uani 1 1 d . . .
H311 H 0.3009 0.4892 0.1182 0.070 Uiso 1 1 calc R U .
C312 C 0.2338(2) 0.5655(3) 0.0423(2) 0.0592(11) Uani 1 1 d . . .
H312 H 0.2214 0.5101 0.0119 0.071 Uiso 1 1 calc R U .

loop_
_atom_site_aniso_label
_atom_site_aniso_U_11
_atom_site_aniso_U_22
_atom_site_aniso_U_33
_atom_site_aniso_U_23
_atom_site_aniso_U_13
_atom_site_aniso_U_12
Cu 0.0372(2) 0.0297(2) 0.0457(2) 0.00300(19) 0.01969(19) 0.00313(19)
S2 0.0387(5) 0.0386(5) 0.0411(5) -0.0021(4) 0.0193(4) -0.0043(4)
O1 0.0453(15) 0.0495(14) 0.0439(14) 0.0027(11) 0.0147(12) -0.0092(11)
O2 0.0574(17) 0.0542(15) 0.0638(16) -0.0050(12) 0.0425(14) -0.0036(12)
N11 0.0335(16) 0.0358(15) 0.0453(16) 0.0035(12) 0.0188(13) 0.0036(12)
N12 0.0454(18) 0.0332(15) 0.0361(16) 0.0023(12) 0.0178(14) 0.0056(12)
O3 0.0450(15) 0.0327(12) 0.0668(16) 0.0057(11) 0.0304(12) 0.0001(11)
O4 0.0459(17) 0.0617(17) 0.103(2) 0.0045(15) 0.0424(15) -0.0033(13)
C01 0.048(2) 0.049(2) 0.052(2) -0.0034(18) 0.0260(19) -0.0087(19)
C02 0.070(3) 0.063(3) 0.073(3) -0.010(2) 0.044(2) -0.025(2)
C03 0.089(3) 0.052(2) 0.068(3) 0.003(2) 0.046(3) -0.019(2)
C04 0.076(3) 0.039(2) 0.052(2) 0.0047(17) 0.029(2) -0.0043(19)
C05 0.054(2) 0.0333(18) 0.040(2) -0.0014(15) 0.0255(17) -0.0032(16)
C06 0.048(2) 0.0367(18) 0.040(2) -0.0053(15) 0.0228(17) -0.0073(16)
C07 0.066(3) 0.0325(18) 0.037(2) 0.0037(15) 0.0235(18) 0.0073(17)
C08 0.041(2) 0.0401(19) 0.0345(19) -0.0005(15) 0.0127(16) 0.0080(15)
C09 0.058(3) 0.048(2) 0.043(2) 0.0056(17) 0.0166(19) 0.0155(19)
C10 0.052(3) 0.062(3) 0.061(3) 0.001(2) 0.011(2) 0.023(2)
C11 0.036(2) 0.070(3) 0.069(3) -0.014(2) 0.014(2) 0.010(2)
C12 0.038(2) 0.047(2) 0.059(2) -0.0045(18) 0.0210(18) 0.0025(17)
C13 0.039(2) 0.0358(18) 0.040(2) -0.0093(15) 0.0133(16) 0.0012(16)
C14 0.0339(19) 0.0371(18) 0.042(2) 0.0017(15) 0.0177(16) -0.0035(15)
C15 0.047(2) 0.044(2) 0.042(2) 0.0033(17) 0.0161(17) 0.0007(17)
C16 0.060(2) 0.038(2) 0.061(2) 0.0119(19) 0.034(2) 0.0054(18)
C17 0.060(2) 0.040(2) 0.058(2) -0.0054(19) 0.034(2) -0.0097(19)
C18 0.052(2) 0.049(2) 0.050(2) -0.0085(19) 0.0107(19) -0.0088(19)
C19 0.044(2) 0.041(2) 0.056(2) 0.0013(18) 0.0130(19) 0.0032(17)
C20 0.096(4) 0.054(2) 0.096(3) -0.028(2) 0.052(3) -0.022(2)
C21 0.055(3) 0.115(4) 0.098(4) 0.007(3) 0.043(3) -0.006(3)
C22 0.064(3) 0.154(5) 0.161(5) 0.040(4) 0.062(4) 0.033(3)
N31 0.0344(16) 0.0323(14) 0.0475(17) 0.0021(13) 0.0195(14) 0.0006(12)
N32 0.0429(18) 0.0388(16) 0.0476(18) 0.0042(13) 0.0246(15) 0.0035(13)
C31 0.041(2) 0.040(2) 0.057(2) 0.0013(17) 0.0189(19) 0.0003(16)
C32 0.047(2) 0.053(2) 0.057(2) 0.014(2) 0.0153(19) 0.0100(19)
C33 0.057(3) 0.043(2) 0.071(3) 0.020(2) 0.035(2) 0.0173(18)
C34 0.054(2) 0.0336(19) 0.056(2) 0.0084(17) 0.036(2) 0.0057(17)
C35 0.038(2) 0.0339(18) 0.047(2) 0.0025(15) 0.0260(17) -0.0017(15)
C36 0.043(2) 0.0368(19) 0.048(2) 0.0008(16) 0.0288(18) -0.0020(16)
C37 0.054(2) 0.044(2) 0.050(2) -0.0079(18) 0.033(2) -0.0087(17)
C38 0.061(3) 0.067(3) 0.053(3) -0.014(2) 0.032(2) -0.005(2)
C39 0.050(3) 0.079(3) 0.043(2) -0.003(2) 0.0173(19) -0.006(2)
C310 0.046(2) 0.055(2) 0.051(2) 0.0073(19) 0.023(2) 0.0055(18)
C311 0.076(3) 0.035(2) 0.077(3) 0.003(2) 0.048(2) 0.006(2)
C312 0.084(3) 0.037(2) 0.077(3) -0.015(2) 0.054(3) -0.005(2)

loop_
_atom_type_symbol
_atom_type_description
_atom_type_scat_dispersion_real
_atom_type_scat_dispersion_imag
_atom_type_scat_source
C C 0.0033 0.0016 'International Tables Vol C Tables 4.2.6.8 and 6.1.1.4'
H H 0.0000 0.0000 'International Tables Vol C Tables 4.2.6.8 and 6.1.1.4'
N N 0.0061 0.0033 'International Tables Vol C Tables 4.2.6.8 and 6.1.1.4'
O O 0.0106 0.0060 'International Tables Vol C Tables 4.2.6.8 and 6.1.1.4'
S S 0.1246 0.1234 'International Tables Vol C Tables 4.2.6.8 and 6.1.1.4'
Cu Cu 0.3201 1.2651 'International Tables Vol C Tables 4.2.6.8 and 6.1.1.4'

loop_
_geom_angle_atom_site_label_1
_geom_angle_atom_site_label_2
_geom_angle_atom_site_label_3
_geom_angle
O3 Cu N12 92.44(10)
O3 Cu N31 85.98(9)
N12 Cu N31 177.14(11)
O3 Cu N11 159.53(9)
N12 Cu N11 81.55(10)
N31 Cu N11 100.73(10)
O3 Cu N32 107.72(9)
N12 Cu N32 101.35(10)
N31 Cu N32 76.90(10)
N11 Cu N32 92.67(9)
O1 S2 O2 117.00(14)
O1 S2 N11 107.45(13)
O2 S2 N11 112.09(13)
O1 S2 C14 106.40(14)
O2 S2 C14 106.88(14)
N11 S2 C14 106.39(13)
C13 N11 S2 123.2(2)
C13 N11 Cu 110.0(2)
S2 N11 Cu 125.94(14)
C07 N12 C08 122.1(3)
C07 N12 Cu 125.2(2)
C08 N12 Cu 112.57(19)
C06 O3 Cu 127.6(2)
C01 O4 C21 118.3(3)
O4 C01 C02 124.2(3)
O4 C01 C06 115.0(3)
C02 C01 C06 120.8(3)
C01 C02 C03 121.1(4)
C04 C03 C02 119.4(4)
C03 C04 C05 121.0(4)
C06 C05 C07 123.0(3)
C06 C05 C04 120.4(3)
C07 C05 C04 116.6(3)
O3 C06 C05 124.6(3)
O3 C06 C01 118.1(3)
C05 C06 C01 117.3(3)
N12 C07 C05 126.9(3)
C09 C08 N12 124.5(3)
C09 C08 C13 120.4(3)
N12 C08 C13 115.1(3)
C10 C09 C08 121.2(4)
C09 C10 C11 118.9(4)
C10 C11 C12 121.8(4)
C11 C12 C13 120.8(4)
C12 C13 N11 128.6(3)
C12 C13 C08 116.9(3)
N11 C13 C08 114.5(3)
C19 C14 C15 118.9(3)
C19 C14 S2 121.3(3)
C15 C14 S2 119.8(2)
C14 C15 C16 119.7(3)
C17 C16 C15 121.5(3)
C18 C17 C16 118.0(3)
C18 C17 C20 120.7(3)
C16 C17 C20 121.3(3)
C19 C18 C17 120.7(3)
C18 C19 C14 121.2(3)
O4 C21 C22 108.3(4)
C31 N31 C35 117.5(3)
C31 N31 Cu 123.3(2)
C35 N31 Cu 119.0(2)
C310 N32 C36 117.6(3)
C310 N32 Cu 133.7(2)
C36 N32 Cu 108.8(2)
N31 C31 C32 124.1(3)
C33 C32 C31 118.1(3)
C34 C33 C32 120.1(3)
C33 C34 C35 118.0(3)
C33 C34 C311 122.9(3)
C35 C34 C311 119.1(3)
N31 C35 C34 122.2(3)
N31 C35 C36 117.6(3)
C34 C35 C36 120.2(3)
N32 C36 C37 122.5(3)
N32 C36 C35 117.6(3)
C37 C36 C35 119.8(3)
C38 C37 C36 117.4(3)
C38 C37 C312 124.5(3)
C36 C37 C312 118.0(3)
C39 C38 C37 119.8(3)
C38 C39 C310 119.1(4)
N32 C310 C39 123.5(3)
C312 C311 C34 120.9(3)
C311 C312 C37 121.9(3)

loop_
_geom_bond_atom_site_label_1
_geom_bond_atom_site_label_2
_geom_bond_distance
Cu O3 1.933(2)
Cu N12 1.951(2)
Cu N31 1.999(2)
Cu N11 2.036(2)
Cu N32 2.318(3)
S2 O1 1.439(2)
S2 O2 1.444(2)
S2 N11 1.600(2)
S2 C14 1.777(3)
N11 C13 1.412(4)
N12 C07 1.299(4)
N12 C08 1.414(4)
O3 C06 1.312(3)
O4 C01 1.365(4)
O4 C21 1.412(4)
C01 C02 1.375(5)
C01 C06 1.423(4)
C02 C03 1.399(5)
C03 C04 1.354(5)
C04 C05 1.418(4)
C05 C06 1.401(4)
C05 C07 1.413(4)
C08 C09 1.393(4)
C08 C13 1.420(4)
C09 C10 1.363(5)
C10 C11 1.372(5)
C11 C12 1.379(5)
C12 C13 1.398(4)
C14 C19 1.376(4)
C14 C15 1.378(4)
C15 C16 1.383(4)
C16 C17 1.382(5)
C17 C18 1.377(4)
C17 C20 1.516(4)
C18 C19 1.374(4)
C21 C22 1.495(5)
N31 C31 1.317(4)
N31 C35 1.364(4)
N32 C310 1.324(4)
N32 C36 1.355(4)
C31 C32 1.387(4)
C32 C33 1.377(5)
C33 C34 1.375(5)
C34 C35 1.403(4)
C34 C311 1.424(4)
C35 C36 1.435(4)
C36 C37 1.409(4)
C37 C38 1.396(5)
C37 C312 1.440(5)
C38 C39 1.355(5)
C39 C310 1.390(5)
C311 C312 1.349(5)

loop_
_geom_hbond_atom_site_label_D
_geom_hbond_atom_site_label_H
_geom_hbond_atom_site_label_A
_geom_hbond_distance_DH
_geom_hbond_distance_HA
_geom_hbond_distance_DA
_geom_hbond_angle_DHA
C37 CG3 N32 1.391(3) 1.393(3) 2.424(4) 121.06(18)
C12 H12 O2 0.93 2.31 2.880(4) 119.5

loop_
_platon_squeeze_void_nr
_platon_squeeze_void_average_x
_platon_squeeze_void_average_y
_platon_squeeze_void_average_z
_platon_squeeze_void_volume
_platon_squeeze_void_count_electrons
_platon_squeeze_void_content
1 1.000 -0.014 0.250 115 30 ' '
2 1.000 0.014 0.750 115 30 ' '
3 0.500 0.486 0.250 115 30 ' '
4 0.500 0.514 0.750 115 30 ' '
